data_7112647
loop_
_publ_author_name
'Feng-Rong Dai'
'Dustin C. Becht'
'Zhenqiang Wang'

_publ_section_title
;
 Modulating guest binding in sulfonylcalixarene-based metal-organic
 supercontainers
;
_journal_name_full Chem.Commun.
_journal_page_first 5385
_journal_paper_doi 10.1039/C3CC47420H
_journal_volume 50
_journal_year 2014
_chemical_formula_moiety 'C224 H216 Co16 O84 S16'
_chemical_formula_sum 'C224 H216 Co16 O84 S16'
_chemical_formula_weight 5707.81
_chemical_name_systematic
;
 ?
;
_space_group_IT_number 2
_symmetry_cell_setting triclinic
_symmetry_space_group_name_Hall '-P 1'
_symmetry_space_group_name_H-M 'P -1'
_atom_sites_solution_hydrogens geom
_atom_sites_solution_primary direct
_atom_sites_solution_secondary difmap
_audit_creation_method SHELXL-97
_cell_angle_alpha 90.610(2)
_cell_angle_beta 99.342(2)
_cell_angle_gamma 90.718(2)
_cell_formula_units_Z 1
_cell_length_a 18.520(3)
_cell_length_b 19.184(3)
_cell_length_c 25.574(4)
_cell_measurement_reflns_used 9977
_cell_measurement_temperature 100(2)
_cell_measurement_theta_max 0.00
_cell_measurement_theta_min 0.00
_cell_volume 8964(2)
_computing_cell_refinement 'Bruker SMART'
_computing_data_collection 'Bruker SMART'
_computing_data_reduction 'Bruker SAINT'
_computing_molecular_graphics 'Bruker SHELXTL'
_computing_publication_material 'Bruker SHELXTL'
_computing_structure_refinement 'SHELXL-97 (Sheldrick, 1997)'
_computing_structure_solution 'SHELXS-97 (Sheldrick, 1990)'
_diffrn_ambient_temperature 100(2)
_diffrn_measured_fraction_theta_full 0.992
_diffrn_measured_fraction_theta_max 0.992
_diffrn_measurement_device_type 'CCD area detector'
_diffrn_measurement_method 'phi and omega scans'
_diffrn_radiation_monochromator graphite
_diffrn_radiation_source 'fine-focus sealed tube'
_diffrn_radiation_type MoK\a
_diffrn_radiation_wavelength 0.71073
_diffrn_reflns_av_R_equivalents 0.0477
_diffrn_reflns_av_sigmaI/netI 0.0519
_diffrn_reflns_limit_h_max 16
_diffrn_reflns_limit_h_min -16
_diffrn_reflns_limit_k_max 17
_diffrn_reflns_limit_k_min -17
_diffrn_reflns_limit_l_max 22
_diffrn_reflns_limit_l_min -23
_diffrn_reflns_number 45705
_diffrn_reflns_theta_full 18.72
_diffrn_reflns_theta_max 18.72
_diffrn_reflns_theta_min 1.80
_exptl_absorpt_coefficient_mu 0.871
_exptl_absorpt_correction_T_max 0.8051
_exptl_absorpt_correction_T_min 0.6798
_exptl_absorpt_correction_type multi-scan
_exptl_absorpt_process_details SADABS
_exptl_crystal_colour Red
_exptl_crystal_density_diffrn 1.057
_exptl_crystal_density_meas ?
_exptl_crystal_density_method 'not measured'
_exptl_crystal_description Block
_exptl_crystal_F_000 2920
_exptl_crystal_size_max 0.48
_exptl_crystal_size_mid 0.46
_exptl_crystal_size_min 0.26
_platon_squeeze_details
;
;
_refine_diff_density_max 1.376
_refine_diff_density_min -0.932
_refine_diff_density_rms 0.108
_refine_ls_extinction_method none
_refine_ls_goodness_of_fit_ref 0.970
_refine_ls_hydrogen_treatment constr
_refine_ls_matrix_type full
_refine_ls_number_parameters 1519
_refine_ls_number_reflns 13729
_refine_ls_number_restraints 156
_refine_ls_restrained_S_all 0.982
_refine_ls_R_factor_all 0.0926
_refine_ls_R_factor_gt 0.0747
_refine_ls_shift/su_max 0.001
_refine_ls_shift/su_mean 0.000
_refine_ls_structure_factor_coef Fsqd
_refine_ls_weighting_details 'calc w=1/[\s^2^(Fo^2^)+(0.2000P)^2^+0.0000P] where P=(Fo^2^+2Fc^2^)/3'
_refine_ls_weighting_scheme calc
_refine_ls_wR_factor_gt 0.2183
_refine_ls_wR_factor_ref 0.2406
_reflns_number_gt 9928
_reflns_number_total 13729
_reflns_threshold_expression >2sigma(I)
_cod_data_source_file c3cc47420h.txt
_cod_data_source_block 1-Co
_cod_depositor_comments
;
The following automatic conversions were performed:

'_refine_ls_hydrogen_treatment' value 'Constr' changed to 'constr'
according to the built-in table from CIF Core dictionary named
'cif_core.dic' version 2.4.1 from 2010-06-29.

Automatic conversion script
Id: cif_fix_values 2281 2013-09-26 08:29:07Z andrius 

The following automatic conversions were performed:

'_exptl_crystal_density_meas' value 'none' was changed to '?' - the
value is perceived as not measured.

Automatic conversion script
Id: cif_fix_values 3008 2015-01-20 13:52:24Z robertas 
;
_cod_original_sg_symbol_H-M P-1
_cod_database_code 7112647

loop_
_symmetry_equiv_pos_as_xyz
'x, y, z'
'-x, -y, -z'

loop_
_atom_site_label
_atom_site_type_symbol
_atom_site_fract_x
_atom_site_fract_y
_atom_site_fract_z
_atom_site_U_iso_or_equiv
_atom_site_adp_type
_atom_site_occupancy
_atom_site_symmetry_multiplicity
_atom_site_calc_flag
_atom_site_refinement_flags
Co1 Co 0.94034(7) 0.76912(7) 0.26988(5) 0.0336(4) Uani 1 1 d .
Co2 Co 0.92533(7) 0.63419(7) 0.20643(5) 0.0329(4) Uani 1 1 d .
Co3 Co 1.08801(7) 0.61302(7) 0.22392(5) 0.0321(4) Uani 1 1 d .
Co4 Co 1.10044(7) 0.74534(6) 0.28860(5) 0.0316(4) Uani 1 1 d .
Co5 Co 0.59752(7) 0.35462(7) 0.37939(5) 0.0343(4) Uani 1 1 d .
Co6 Co 0.67611(7) 0.33028(7) 0.28806(5) 0.0343(4) Uani 1 1 d .
Co7 Co 0.74869(7) 0.20065(7) 0.33573(5) 0.0334(4) Uani 1 1 d .
Co8 Co 0.67606(8) 0.22951(7) 0.42957(5) 0.0356(5) Uani 1 1 d .
S1 S 0.89406(14) 0.90178(14) 0.20671(10) 0.0342(7) Uani 1 1 d .
S2 S 0.85718(15) 0.65085(14) 0.08884(11) 0.0397(8) Uani 1 1 d .
S3 S 1.16095(15) 0.61828(13) 0.12396(10) 0.0368(7) Uani 1 1 d .
S4 S 1.19567(14) 0.86135(13) 0.24988(10) 0.0329(7) Uani 1 1 d .
S5 S 0.42984(16) 0.33752(15) 0.35662(11) 0.0459(8) Uani 1 1 d .
S6 S 0.57196(17) 0.30629(17) 0.18211(11) 0.0534(9) Uani 1 1 d .
S7 S 0.69970(15) 0.06334(15) 0.27486(11) 0.0428(8) Uani 1 1 d .
S8 S 0.57813(16) 0.11000(15) 0.45888(11) 0.0475(8) Uani 1 1 d .
O1 O 1.0099(3) 0.6738(3) 0.2691(2) 0.0417(18) Uani 1 1 d .
O2 O 0.8838(3) 0.8628(3) 0.2534(2) 0.0333(17) Uani 1 1 d .
O3 O 0.8523(4) 0.9636(3) 0.1971(2) 0.0431(18) Uani 1 1 d .
O4 O 0.9069(4) 0.7395(3) 0.1916(3) 0.0364(17) Uani 1 1 d .
O5 O 0.8509(4) 0.6127(3) 0.1365(2) 0.0417(19) Uani 1 1 d .
O6 O 0.8034(4) 0.6322(4) 0.0442(3) 0.053(2) Uani 1 1 d .
O7 O 1.0081(3) 0.6371(3) 0.1604(2) 0.0379(18) Uani 1 1 d .
O8 O 1.1566(3) 0.5794(3) 0.1715(2) 0.0321(17) Uani 1 1 d .
O9 O 1.2074(4) 0.5917(3) 0.0896(2) 0.0427(18) Uani 1 1 d .
O10 O 1.1338(3) 0.7118(3) 0.2193(2) 0.0327(17) Uani 1 1 d .
O11 O 1.1877(3) 0.8184(3) 0.2947(2) 0.0352(17) Uani 1 1 d .
O12 O 1.2570(4) 0.9092(3) 0.2585(3) 0.0436(19) Uani 1 1 d .
O13 O 1.0322(3) 0.8170(3) 0.2462(2) 0.0297(16) Uani 1 1 d .
O14 O 0.7024(4) 0.2967(3) 0.3696(2) 0.0379(18) Uani 1 1 d .
O15 O 0.4884(3) 0.3816(3) 0.3838(2) 0.0404(18) Uani 1 1 d .
O16 O 0.3565(4) 0.3578(4) 0.3616(3) 0.057(2) Uani 1 1 d .
O17 O 0.5660(3) 0.3217(3) 0.3011(2) 0.0393(18) Uani 1 1 d .
O18 O 0.6349(4) 0.3460(4) 0.2076(2) 0.0458(19) Uani 1 1 d .
O19 O 0.5514(4) 0.3197(4) 0.1276(3) 0.073(2) Uani 1 1 d .
O20 O 0.6700(3) 0.2250(3) 0.2714(2) 0.0370(17) Uani 1 1 d .
O21 O 0.7620(3) 0.1053(3) 0.2969(2) 0.0384(18) Uani 1 1 d .
O22 O 0.7136(4) -0.0001(4) 0.2492(3) 0.051(2) Uani 1 1 d .
O23 O 0.6661(4) 0.1531(4) 0.3707(2) 0.0379(18) Uani 1 1 d .
O24 O 0.6354(4) 0.1577(3) 0.4803(3) 0.0446(19) Uani 1 1 d .
O25 O 0.5536(4) 0.0642(3) 0.4966(3) 0.052(2) Uani 1 1 d .
O26 O 0.5704(4) 0.2568(3) 0.4046(2) 0.0370(18) Uani 1 1 d .
O27 O 0.8515(4) 0.7257(4) 0.2950(2) 0.0442(19) Uani 1 1 d .
O28 O 0.8413(4) 0.6259(3) 0.2477(3) 0.0375(18) Uani 1 1 d .
O29 O 0.9321(4) 0.5304(4) 0.2189(2) 0.0385(18) Uani 1 1 d .
O30 O 1.0512(4) 0.5144(3) 0.2266(2) 0.0371(18) Uani 1 1 d .
O31 O 1.1638(4) 0.5857(3) 0.2867(3) 0.0386(18) Uani 1 1 d .
O32 O 1.1708(4) 0.6832(4) 0.3345(2) 0.0372(18) Uani 1 1 d .
O33 O 0.6190(4) 0.4538(3) 0.3603(3) 0.0392(18) Uani 1 1 d .
O34 O 0.6889(4) 0.4343(3) 0.2987(3) 0.0378(18) Uani 1 1 d .
O35 O 0.7786(4) 0.3395(4) 0.2706(3) 0.0410(18) Uani 1 1 d .
O36 O 0.8325(3) 0.2423(4) 0.3047(3) 0.0392(18) Uani 1 1 d .
O37 O 0.8281(3) 0.1690(3) 0.3957(3) 0.0416(18) Uani 1 1 d .
O38 O 0.7765(4) 0.1996(3) 0.4654(2) 0.0360(18) Uani 1 1 d .
O39 O 1.3083(4) 0.7036(4) 0.5081(3) 0.0425(19) Uani 1 1 d .
O40 O 1.3708(4) 0.6108(3) 0.5452(3) 0.0408(18) Uani 1 1 d .
O41 O 1.0333(4) 0.1920(3) 0.6547(3) 0.0402(18) Uani 1 1 d .
O42 O 0.9139(4) 0.2181(3) 0.6387(3) 0.0388(18) Uani 1 1 d .
C1 C 0.8766(5) 0.7737(6) 0.1487(4) 0.031(3) Uani 1 1 d .
C2 C 0.8706(5) 0.8474(5) 0.1485(4) 0.030(3) Uani 1 1 d .
C3 C 0.8384(5) 0.8823(5) 0.1042(5) 0.043(3) Uani 1 1 d .
H3A H 0.8342 0.9315 0.1063 0.051 Uiso 1 1 calc R
C4 C 0.8116(6) 0.8483(7) 0.0564(4) 0.042(3) Uani 1 1 d .
C5 C 0.8203(5) 0.7783(6) 0.0553(4) 0.041(3) Uani 1 1 d .
H5A H 0.8040 0.7537 0.0231 0.049 Uiso 1 1 calc R
C6 C 0.8528(5) 0.7397(5) 0.1004(4) 0.036(3) Uani 1 1 d .
C7 C 0.7768(6) 0.8913(6) 0.0097(4) 0.046(3) Uani 1 1 d .
C8 C 0.8333(6) 0.9448(6) -0.0026(4) 0.063(4) Uani 1 1 d .
H8A H 0.8489 0.9746 0.0286 0.095 Uiso 1 1 calc R
H8B H 0.8115 0.9736 -0.0323 0.095 Uiso 1 1 calc R
H8C H 0.8757 0.9206 -0.0120 0.095 Uiso 1 1 calc R
C9 C 0.7140(7) 0.9297(6) 0.0239(5) 0.068(4) Uani 1 1 d .
H9A H 0.7307 0.9604 0.0544 0.102 Uiso 1 1 calc R
H9B H 0.6774 0.8965 0.0329 0.102 Uiso 1 1 calc R
H9C H 0.6920 0.9577 -0.0063 0.102 Uiso 1 1 calc R
C10 C 0.7520(7) 0.8456(6) -0.0395(4) 0.067(4) Uani 1 1 d .
H10E H 0.7269 0.8743 -0.0681 0.101 Uiso 1 1 calc R
H10F H 0.7186 0.8090 -0.0310 0.101 Uiso 1 1 calc R
H10G H 0.7948 0.8241 -0.0508 0.101 Uiso 1 1 calc R
C11 C 1.0085(5) 0.6334(4) 0.1097(4) 0.030(3) Uani 1 1 d U
C12 C 0.9435(6) 0.6361(5) 0.0720(4) 0.035(3) Uani 1 1 d .
C13 C 0.9437(7) 0.6311(5) 0.0157(4) 0.046(3) Uani 1 1 d .
H13A H 0.8986 0.6338 -0.0079 0.055 Uiso 1 1 calc R
C14 C 1.0079(7) 0.6224(5) -0.0050(4) 0.043(3) Uani 1 1 d .
C15 C 1.0712(6) 0.6192(5) 0.0308(4) 0.040(3) Uani 1 1 d .
H15A H 1.1162 0.6138 0.0180 0.048 Uiso 1 1 calc R
C16 C 1.0722(5) 0.6238(4) 0.0862(4) 0.030(3) Uani 1 1 d .
C17 C 1.0048(7) 0.6142(6) -0.0646(4) 0.052(3) Uani 1 1 d .
C18 C 0.9436(9) 0.5590(8) -0.0877(5) 0.111(6) Uani 1 1 d .
H18A H 0.9421 0.5539 -0.1261 0.167 Uiso 1 1 calc R
H18B H 0.8959 0.5748 -0.0807 0.167 Uiso 1 1 calc R
H18C H 0.9547 0.5139 -0.0708 0.167 Uiso 1 1 calc R
C19 C 0.9751(10) 0.6802(8) -0.0915(5) 0.121(7) Uani 1 1 d .
H19A H 1.0082 0.7194 -0.0792 0.182 Uiso 1 1 calc R
H19B H 0.9265 0.6893 -0.0826 0.182 Uiso 1 1 calc R
H19C H 0.9714 0.6745 -0.1299 0.182 Uiso 1 1 calc R
C20 C 1.0707(10) 0.5923(15) -0.0800(6) 0.218(15) Uani 1 1 d .
H20A H 1.1101 0.6255 -0.0663 0.326 Uiso 1 1 calc R
H20B H 1.0649 0.5901 -0.1187 0.326 Uiso 1 1 calc R
H20C H 1.0830 0.5460 -0.0656 0.326 Uiso 1 1 calc R
C21 C 1.1735(5) 0.7402(5) 0.1879(4) 0.021(2) Uani 1 1 d U
C22 C 1.1920(6) 0.7056(5) 0.1438(4) 0.039(3) Uani 1 1 d .
C23 C 1.2334(6) 0.7341(6) 0.1081(4) 0.043(3) Uani 1 1 d .
H23A H 1.2421 0.7077 0.0782 0.051 Uiso 1 1 calc R
C24 C 1.2619(6) 0.8018(6) 0.1166(4) 0.048(3) Uani 1 1 d .
C25 C 1.2482(6) 0.8369(5) 0.1601(5) 0.043(3) Uani 1 1 d .
H25A H 1.2678 0.8828 0.1666 0.052 Uiso 1 1 calc R
C26 C 1.2062(6) 0.8084(5) 0.1960(4) 0.036(3) Uani 1 1 d .
C27 C 1.3078(8) 0.8347(6) 0.0777(5) 0.070(4) Uani 1 1 d .
C28 C 1.2728(10) 0.9017(9) 0.0557(7) 0.128(6) Uani 1 1 d U
H28A H 1.2253 0.8909 0.0339 0.193 Uiso 1 1 calc R
H28B H 1.3047 0.9247 0.0339 0.193 Uiso 1 1 calc R
H28C H 1.2658 0.9329 0.0850 0.193 Uiso 1 1 calc R
C29 C 1.3262(10) 0.7848(6) 0.0374(7) 0.121(7) Uani 1 1 d .
H29A H 1.2815 0.7711 0.0133 0.182 Uiso 1 1 calc R
H29B H 1.3485 0.7434 0.0550 0.182 Uiso 1 1 calc R
H29C H 1.3607 0.8070 0.0173 0.182 Uiso 1 1 calc R
C30 C 1.3826(9) 0.8537(10) 0.1119(7) 0.139(7) Uani 1 1 d .
H30A H 1.4050 0.8115 0.1282 0.209 Uiso 1 1 calc R
H30B H 1.3752 0.8872 0.1397 0.209 Uiso 1 1 calc R
H30C H 1.4150 0.8746 0.0894 0.209 Uiso 1 1 calc R
C31 C 1.0457(5) 0.8801(5) 0.2311(4) 0.025(2) Uani 1 1 d .
C32 C 1.1164(5) 0.9085(5) 0.2310(4) 0.030(3) Uani 1 1 d U
C33 C 1.1283(7) 0.9778(5) 0.2145(4) 0.039(3) Uani 1 1 d .
H33A H 1.1769 0.9945 0.2148 0.047 Uiso 1 1 calc R
C34 C 1.0704(7) 1.0210(5) 0.1980(4) 0.037(3) Uani 1 1 d .
C35 C 1.0012(7) 0.9947(6) 0.1959(4) 0.047(3) Uani 1 1 d .
H35A H 0.9606 1.0230 0.1831 0.057 Uiso 1 1 calc R
C36 C 0.9887(6) 0.9256(5) 0.2125(4) 0.033(3) Uani 1 1 d .
C37 C 1.0853(7) 1.0976(6) 0.1821(4) 0.051(3) Uani 1 1 d .
C38 C 1.0185(6) 1.1395(5) 0.1720(5) 0.054(3) Uani 1 1 d .
H38A H 0.9846 1.1189 0.1423 0.082 Uiso 1 1 calc R
H38B H 1.0313 1.1872 0.1632 0.082 Uiso 1 1 calc R
H38C H 0.9952 1.1404 0.2037 0.082 Uiso 1 1 calc R
C39 C 1.1380(7) 1.1332(6) 0.2292(5) 0.078(4) Uani 1 1 d .
H39A H 1.1828 1.1059 0.2374 0.117 Uiso 1 1 calc R
H39B H 1.1137 1.1354 0.2605 0.117 Uiso 1 1 calc R
H39C H 1.1506 1.1805 0.2193 0.117 Uiso 1 1 calc R
C40 C 1.1268(7) 1.0945(6) 0.1374(6) 0.083(4) Uani 1 1 d .
H40A H 1.1695 1.0647 0.1468 0.124 Uiso 1 1 calc R
H40B H 1.1432 1.1416 0.1299 0.124 Uiso 1 1 calc R
H40C H 1.0954 1.0751 0.1060 0.124 Uiso 1 1 calc R
C41 C 0.5023(6) 0.3269(5) 0.2709(4) 0.040(2) Uani 1 1 d U
C42 C 0.4347(6) 0.3363(5) 0.2875(4) 0.041(2) Uani 1 1 d U
C43 C 0.3698(6) 0.3419(6) 0.2548(6) 0.060(4) Uani 1 1 d .
H43A H 0.3261 0.3465 0.2695 0.072 Uiso 1 1 calc R
C44 C 0.3660(8) 0.3409(6) 0.2014(5) 0.070(4) Uani 1 1 d .
C45 C 0.4318(7) 0.3302(6) 0.1808(5) 0.051(3) Uani 1 1 d .
H45A H 0.4312 0.3287 0.1436 0.061 Uiso 1 1 calc R
C46 C 0.4963(6) 0.3220(6) 0.2148(4) 0.053(3) Uani 1 1 d .
C47 C 0.2899(7) 0.3552(8) 0.1639(5) 0.077(4) Uani 1 1 d .
C48 C 0.2892(11) 0.3391(13) 0.1108(7) 0.189(11) Uani 1 1 d .
H48A H 0.3311 0.3620 0.0987 0.283 Uiso 1 1 calc R
H48B H 0.2437 0.3555 0.0898 0.283 Uiso 1 1 calc R
H48C H 0.2925 0.2885 0.1063 0.283 Uiso 1 1 calc R
C49 C 0.2551(13) 0.4181(12) 0.1778(8) 0.208(13) Uani 1 1 d .
H49A H 0.2895 0.4575 0.1787 0.312 Uiso 1 1 calc R
H49B H 0.2406 0.4129 0.2127 0.312 Uiso 1 1 calc R
H49C H 0.2117 0.4266 0.1513 0.312 Uiso 1 1 calc R
C50 C 0.2332(9) 0.2942(9) 0.1771(8) 0.144(7) Uani 1 1 d .
H50A H 0.1840 0.3033 0.1581 0.215 Uiso 1 1 calc R
H50B H 0.2322 0.2938 0.2153 0.215 Uiso 1 1 calc R
H50C H 0.2494 0.2488 0.1659 0.215 Uiso 1 1 calc R
C51 C 0.6367(5) 0.1854(7) 0.2310(4) 0.044(3) Uani 1 1 d .
C52 C 0.5887(6) 0.2161(6) 0.1892(5) 0.048(3) Uani 1 1 d .
C53 C 0.5545(6) 0.1755(7) 0.1448(4) 0.057(3) Uani 1 1 d .
H53A H 0.5251 0.1973 0.1158 0.068 Uiso 1 1 calc R
C54 C 0.5641(7) 0.1055(7) 0.1442(5) 0.055(3) Uani 1 1 d U
C55 C 0.6067(6) 0.0735(6) 0.1856(5) 0.050(3) Uani 1 1 d .
H55A H 0.6123 0.0244 0.1844 0.060 Uiso 1 1 calc R
C56 C 0.6415(6) 0.1105(6) 0.2290(4) 0.049(3) Uani 1 1 d .
C57 C 0.5255(7) 0.0641(7) 0.0953(5) 0.078(3) Uani 1 1 d U
C58 C 0.5660(9) 0.0709(9) 0.0537(6) 0.115(4) Uani 1 1 d U
H58A H 0.5566 0.1163 0.0370 0.173 Uiso 1 1 calc R
H58B H 0.5515 0.0337 0.0274 0.173 Uiso 1 1 calc R
H58C H 0.6183 0.0673 0.0677 0.173 Uiso 1 1 calc R
C59 C 0.4491(7) 0.0539(8) 0.0922(6) 0.094(4) Uani 1 1 d U
H59A H 0.4246 0.0989 0.0879 0.141 Uiso 1 1 calc R
H59B H 0.4390 0.0320 0.1248 0.141 Uiso 1 1 calc R
H59C H 0.4307 0.0235 0.0618 0.141 Uiso 1 1 calc R
C60 C 0.5517(11) -0.0205(10) 0.1030(7) 0.155(8) Uani 1 1 d .
H60A H 0.5280 -0.0483 0.0725 0.233 Uiso 1 1 calc R
H60B H 0.5371 -0.0388 0.1355 0.233 Uiso 1 1 calc R
H60C H 0.6049 -0.0231 0.1055 0.233 Uiso 1 1 calc R
C61 C 0.6426(5) 0.0886(6) 0.3691(4) 0.033(3) Uani 1 1 d .
C62 C 0.6511(6) 0.0414(6) 0.3268(4) 0.048(3) Uani 1 1 d .
C63 C 0.6226(6) -0.0279(6) 0.3238(5) 0.060(3) Uani 1 1 d .
H63A H 0.6281 -0.0568 0.2943 0.071 Uiso 1 1 calc R
C64 C 0.5866(6) -0.0545(6) 0.3637(5) 0.062(4) Uani 1 1 d .
C65 C 0.5769(6) -0.0094(6) 0.4053(5) 0.053(3) Uani 1 1 d U
H65A H 0.5512 -0.0253 0.4322 0.063 Uiso 1 1 calc R
C66 C 0.6053(6) 0.0601(5) 0.4076(4) 0.045(3) Uani 1 1 d .
C67 C 0.5539(9) -0.1313(7) 0.3601(7) 0.099(6) Uani 1 1 d .
C68 C 0.5973(10) -0.1671(7) 0.4172(6) 0.120(6) Uani 1 1 d .
H68A H 0.5857 -0.1406 0.4477 0.180 Uiso 1 1 calc R
H68B H 0.6502 -0.1657 0.4175 0.180 Uiso 1 1 calc R
H68C H 0.5808 -0.2156 0.4192 0.180 Uiso 1 1 calc R
C69 C 0.4779(8) -0.1297(7) 0.3625(7) 0.104(5) Uani 1 1 d .
H69A H 0.4698 -0.1012 0.3929 0.156 Uiso 1 1 calc R
H69B H 0.4597 -0.1772 0.3662 0.156 Uiso 1 1 calc R
H69C H 0.4519 -0.1095 0.3298 0.156 Uiso 1 1 calc R
C70 C 0.5779(7) -0.1717(6) 0.3171(5) 0.079(4) Uani 1 1 d .
H70A H 0.5601 -0.1497 0.2831 0.119 Uiso 1 1 calc R
H70B H 0.5581 -0.2193 0.3167 0.119 Uiso 1 1 calc R
H70C H 0.6315 -0.1729 0.3226 0.119 Uiso 1 1 calc R
C71 C 0.5063(6) 0.2230(6) 0.4038(4) 0.040(3) Uani 1 1 d .
C72 C 0.5047(6) 0.1538(5) 0.4273(4) 0.041(3) Uani 1 1 d U
C73 C 0.4369(6) 0.1197(6) 0.4237(4) 0.050(3) Uani 1 1 d .
H73A H 0.4354 0.0749 0.4390 0.060 Uiso 1 1 calc R
C74 C 0.3721(6) 0.1476(6) 0.3994(4) 0.043(3) Uani 1 1 d U
C75 C 0.3717(6) 0.2132(6) 0.3786(4) 0.055(3) Uani 1 1 d .
H75A H 0.3269 0.2336 0.3630 0.066 Uiso 1 1 calc R
C76 C 0.4409(6) 0.2516(5) 0.3808(4) 0.040(3) Uani 1 1 d U
C77 C 0.3012(7) 0.1059(6) 0.3944(5) 0.067(4) Uani 1 1 d .
C78 C 0.2357(7) 0.1508(9) 0.3758(9) 0.159(9) Uani 1 1 d .
H78A H 0.2321 0.1871 0.4024 0.238 Uiso 1 1 calc R
H78B H 0.1911 0.1218 0.3707 0.238 Uiso 1 1 calc R
H78C H 0.2414 0.1725 0.3422 0.238 Uiso 1 1 calc R
C79 C 0.3011(8) 0.0484(8) 0.3492(5) 0.106(6) Uani 1 1 d .
H79A H 0.3436 0.0183 0.3583 0.159 Uiso 1 1 calc R
H79B H 0.3036 0.0712 0.3154 0.159 Uiso 1 1 calc R
H79C H 0.2561 0.0201 0.3459 0.159 Uiso 1 1 calc R
C80 C 0.2935(7) 0.0665(7) 0.4443(5) 0.085(5) Uani 1 1 d .
H80A H 0.3367 0.0378 0.4546 0.128 Uiso 1 1 calc R
H80B H 0.2496 0.0366 0.4377 0.128 Uiso 1 1 calc R
H80C H 0.2891 0.0998 0.4729 0.128 Uiso 1 1 calc R
C81 C 0.8238(6) 0.6632(7) 0.2815(5) 0.043(3) Uani 1 1 d .
C82 C 0.7641(6) 0.6415(6) 0.3127(4) 0.043(3) Uani 1 1 d U
C83 C 0.7354(7) 0.6849(6) 0.3448(5) 0.082(5) Uani 1 1 d .
H83A H 0.7508 0.7324 0.3476 0.098 Uiso 1 1 calc R
C84 C 0.6835(9) 0.6612(8) 0.3739(7) 0.118(7) Uani 1 1 d .
H84A H 0.6640 0.6918 0.3974 0.142 Uiso 1 1 calc R
C85 C 0.6601(8) 0.5919(7) 0.3685(6) 0.088(5) Uani 1 1 d .
H85A H 0.6239 0.5752 0.3879 0.106 Uiso 1 1 calc R
C86 C 0.6886(6) 0.5487(6) 0.3360(4) 0.042(3) Uani 1 1 d U
C87 C 0.7395(5) 0.5724(5) 0.3064(4) 0.034(3) Uani 1 1 d .
H87A H 0.7576 0.5422 0.2820 0.041 Uiso 1 1 calc R
C88 C 0.6645(6) 0.4728(5) 0.3299(5) 0.036(3) Uani 1 1 d .
C89 C 0.9877(7) 0.4934(5) 0.2268(4) 0.027(2) Uani 1 1 d .
C90 C 0.9780(7) 0.4166(5) 0.2393(4) 0.033(3) Uani 1 1 d .
C91 C 1.0351(6) 0.3715(6) 0.2397(4) 0.041(3) Uani 1 1 d .
H91A H 1.0809 0.3871 0.2317 0.049 Uiso 1 1 calc R
C92 C 1.0242(7) 0.3031(6) 0.2521(4) 0.052(3) Uani 1 1 d .
H92A H 1.0629 0.2712 0.2519 0.063 Uiso 1 1 calc R
C93 C 0.9591(7) 0.2796(6) 0.2648(4) 0.041(3) Uani 1 1 d .
H93A H 0.9531 0.2319 0.2731 0.049 Uiso 1 1 calc R
C94 C 0.9049(7) 0.3231(6) 0.2654(4) 0.035(3) Uani 1 1 d .
C95 C 0.9123(6) 0.3932(5) 0.2510(3) 0.026(2) Uani 1 1 d .
H95A H 0.8722 0.4240 0.2494 0.031 Uiso 1 1 calc R
C96 C 0.8326(7) 0.3012(7) 0.2814(4) 0.038(3) Uani 1 1 d .
C97 C 1.1869(5) 0.6231(6) 0.3259(4) 0.030(3) Uani 1 1 d .
C98 C 1.2397(4) 0.5912(4) 0.3695(3) 0.079(3) Uani 1 1 d GU
C99 C 1.2772(5) 0.5312(4) 0.3604(3) 0.100(3) Uani 1 1 d GU
H99A H 1.2657 0.5070 0.3274 0.121 Uiso 1 1 calc R
C100 C 1.3316(5) 0.5066(4) 0.3994(4) 0.117(3) Uani 1 1 d GU
H10C H 1.3573 0.4656 0.3931 0.140 Uiso 1 1 calc R
C101 C 1.3485(5) 0.5420(5) 0.4476(3) 0.119(4) Uani 1 1 d GU
H10D H 1.3857 0.5251 0.4743 0.143 Uiso 1 1 calc R
C102 C 1.3110(5) 0.6020(4) 0.4568(3) 0.062(4) Uani 1 1 d G
C103 C 1.2565(4) 0.6266(3) 0.4178(3) 0.040(3) Uani 1 1 d G
H10H H 1.2309 0.6676 0.4241 0.049 Uiso 1 1 calc R
C104 C 1.3298(6) 0.6452(7) 0.5072(4) 0.044(3) Uani 1 1 d .
C105 C 0.8276(6) 0.1775(5) 0.4459(5) 0.036(3) Uani 1 1 d .
C106 C 0.8959(7) 0.1572(6) 0.4822(5) 0.045(3) Uani 1 1 d .
C107 C 0.9446(8) 0.1144(7) 0.4681(4) 0.061(4) Uani 1 1 d .
H10A H 0.9371 0.0962 0.4329 0.074 Uiso 1 1 calc R
C108 C 1.0084(7) 0.0941(7) 0.5038(5) 0.071(4) Uani 1 1 d .
H10B H 1.0434 0.0630 0.4939 0.086 Uiso 1 1 calc R
C109 C 1.0148(7) 0.1242(7) 0.5548(5) 0.065(4) Uani 1 1 d .
H10I H 1.0562 0.1128 0.5801 0.078 Uiso 1 1 calc R
C110 C 0.9664(7) 0.1674(6) 0.5696(4) 0.040(3) Uani 1 1 d .
C111 C 0.9083(7) 0.1852(5) 0.5341(5) 0.046(3) Uani 1 1 d .
H11A H 0.8745 0.2175 0.5443 0.055 Uiso 1 1 calc R
C112 C 0.9703(8) 0.1957(5) 0.6254(4) 0.038(3) Uani 1 1 d .

loop_
_atom_site_aniso_label
_atom_site_aniso_U_11
_atom_site_aniso_U_22
_atom_site_aniso_U_33
_atom_site_aniso_U_23
_atom_site_aniso_U_13
_atom_site_aniso_U_12
Co1 0.0417(9) 0.0326(9) 0.0273(9) 0.0045(7) 0.0086(7) -0.0137(7)
Co2 0.0420(9) 0.0303(9) 0.0281(9) 0.0053(6) 0.0116(7) -0.0124(7)
Co3 0.0432(9) 0.0307(9) 0.0242(9) 0.0040(6) 0.0118(7) -0.0133(7)
Co4 0.0427(9) 0.0291(9) 0.0241(8) 0.0067(6) 0.0087(7) -0.0076(7)
Co5 0.0392(9) 0.0343(9) 0.0297(9) 0.0038(7) 0.0079(7) -0.0189(7)
Co6 0.0377(9) 0.0398(10) 0.0253(9) 0.0033(7) 0.0062(7) -0.0185(7)
Co7 0.0437(9) 0.0322(9) 0.0255(9) 0.0025(7) 0.0104(7) -0.0200(7)
Co8 0.0520(10) 0.0308(9) 0.0268(9) 0.0041(7) 0.0157(7) -0.0151(7)
S1 0.0396(18) 0.0322(18) 0.0318(18) -0.0008(14) 0.0089(13) -0.0055(15)
S2 0.0462(19) 0.0375(18) 0.0341(18) 0.0018(15) 0.0033(15) -0.0131(14)
S3 0.0512(19) 0.0332(17) 0.0295(17) 0.0018(14) 0.0173(15) -0.0069(14)
S4 0.0367(18) 0.0313(16) 0.0302(17) 0.0019(14) 0.0045(13) -0.0119(14)
S5 0.035(2) 0.054(2) 0.0491(19) -0.0088(15) 0.0095(15) -0.0143(16)
S6 0.053(2) 0.079(2) 0.026(2) 0.0033(16) 0.0014(16) -0.0061(18)
S7 0.0410(19) 0.045(2) 0.0450(19) -0.0136(16) 0.0176(15) -0.0169(16)
S8 0.060(2) 0.0382(18) 0.050(2) 0.0072(16) 0.0279(17) -0.0122(17)
O1 0.046(4) 0.040(4) 0.039(4) 0.003(3) 0.010(3) -0.018(3)
O2 0.042(4) 0.034(4) 0.026(4) 0.003(3) 0.014(3) -0.012(3)
O3 0.051(5) 0.043(5) 0.035(4) 0.001(3) 0.006(3) -0.005(4)
O4 0.048(4) 0.023(4) 0.038(5) 0.000(4) 0.008(4) -0.012(3)
O5 0.063(5) 0.034(4) 0.026(4) 0.002(3) 0.003(4) -0.031(4)
O6 0.064(5) 0.051(5) 0.041(5) -0.003(4) 0.003(4) -0.020(4)
O7 0.048(5) 0.053(5) 0.012(4) -0.004(3) 0.005(3) -0.007(4)
O8 0.044(4) 0.033(4) 0.021(4) 0.002(3) 0.011(3) -0.014(3)
O9 0.054(5) 0.045(5) 0.034(4) 0.008(3) 0.019(4) 0.001(4)
O10 0.042(4) 0.025(4) 0.032(4) 0.008(3) 0.011(4) -0.013(3)
O11 0.037(4) 0.039(4) 0.027(4) 0.003(3) -0.005(3) -0.011(3)
O12 0.045(5) 0.036(4) 0.045(5) 0.005(3) -0.007(4) -0.004(4)
O13 0.033(4) 0.021(4) 0.038(4) 0.008(3) 0.015(3) -0.003(3)
O14 0.063(5) 0.029(4) 0.022(4) 0.015(3) 0.008(3) -0.011(3)
O15 0.038(4) 0.037(4) 0.045(4) -0.007(3) 0.002(4) -0.018(4)
O16 0.041(5) 0.058(5) 0.074(6) -0.017(4) 0.017(4) -0.021(4)
O17 0.031(4) 0.057(5) 0.029(4) -0.002(3) 0.002(3) -0.009(4)
O18 0.046(5) 0.068(5) 0.019(4) 0.012(4) -0.006(4) -0.024(4)
O19 0.081(6) 0.096(7) 0.039(6) 0.017(4) 0.001(4) -0.018(5)
O20 0.037(4) 0.047(5) 0.023(4) -0.002(4) -0.008(4) -0.019(4)
O21 0.034(4) 0.043(4) 0.039(4) -0.008(3) 0.011(3) -0.019(4)
O22 0.046(5) 0.047(5) 0.063(5) -0.023(4) 0.023(4) -0.011(4)
O23 0.051(5) 0.036(5) 0.032(4) -0.004(3) 0.025(3) -0.024(4)
O24 0.062(5) 0.029(4) 0.045(5) 0.012(3) 0.019(4) -0.021(4)
O25 0.068(5) 0.051(5) 0.037(4) 0.018(4) 0.013(4) -0.019(4)
O26 0.050(5) 0.030(4) 0.033(4) 0.006(3) 0.013(3) -0.022(4)
O27 0.064(5) 0.034(5) 0.040(4) 0.002(4) 0.024(4) -0.020(4)
O28 0.055(5) 0.030(4) 0.033(4) -0.011(4) 0.026(4) -0.011(4)
O29 0.054(5) 0.031(5) 0.035(4) -0.003(3) 0.020(4) -0.012(4)
O30 0.043(5) 0.023(4) 0.048(5) 0.004(3) 0.014(4) -0.014(4)
O31 0.057(5) 0.039(4) 0.017(4) -0.002(4) -0.001(4) -0.003(4)
O32 0.056(5) 0.024(5) 0.036(4) 0.002(3) 0.018(4) 0.005(4)
O33 0.050(5) 0.029(4) 0.040(4) 0.006(3) 0.013(4) -0.017(4)
O34 0.048(5) 0.025(4) 0.043(5) 0.001(4) 0.019(4) -0.006(4)
O35 0.041(5) 0.042(5) 0.044(5) 0.014(4) 0.020(4) -0.013(4)
O36 0.044(5) 0.029(5) 0.046(5) 0.016(4) 0.013(4) -0.013(4)
O37 0.048(5) 0.047(5) 0.028(5) 0.000(4) 0.001(4) -0.011(4)
O38 0.042(5) 0.036(4) 0.033(4) 0.002(3) 0.015(4) 0.011(4)
O39 0.063(5) 0.022(5) 0.047(5) -0.005(4) 0.020(4) 0.000(4)
O40 0.053(5) 0.036(4) 0.031(4) -0.001(4) -0.002(4) -0.004(4)
O41 0.042(5) 0.051(5) 0.028(4) -0.001(3) 0.009(4) -0.003(4)
O42 0.039(5) 0.043(5) 0.034(5) 0.005(3) 0.004(4) 0.002(4)
C1 0.009(6) 0.055(9) 0.026(8) 0.019(7) -0.006(5) 0.000(5)
C2 0.043(7) 0.013(7) 0.035(7) 0.009(5) 0.005(6) -0.007(5)
C3 0.041(7) 0.030(7) 0.056(9) 0.014(7) 0.006(6) 0.001(6)
C4 0.046(7) 0.059(10) 0.015(7) -0.002(7) -0.011(5) -0.009(6)
C5 0.040(7) 0.033(8) 0.049(9) -0.004(6) 0.005(6) -0.019(6)
C6 0.040(7) 0.034(7) 0.027(7) 0.015(6) -0.015(5) -0.006(5)
C7 0.063(8) 0.043(7) 0.033(8) -0.002(6) 0.010(7) -0.013(7)
C8 0.062(8) 0.073(9) 0.053(8) 0.033(7) 0.000(6) 0.002(7)
C9 0.076(10) 0.066(9) 0.053(8) 0.000(7) -0.014(7) 0.011(8)
C10 0.072(9) 0.082(10) 0.041(8) 0.019(7) -0.014(7) -0.006(7)
C11 0.036(5) 0.019(4) 0.032(5) 0.001(4) 0.002(4) -0.006(4)
C12 0.060(8) 0.020(6) 0.028(7) 0.002(5) 0.020(6) -0.008(5)
C13 0.060(9) 0.037(7) 0.042(9) -0.007(6) 0.015(7) -0.006(6)
C14 0.060(9) 0.045(7) 0.022(8) 0.009(5) 0.001(8) -0.002(6)
C15 0.058(9) 0.033(7) 0.035(8) 0.004(5) 0.022(7) 0.003(6)
C16 0.036(7) 0.019(6) 0.039(8) -0.002(5) 0.014(6) -0.003(5)
C17 0.082(9) 0.061(9) 0.015(7) 0.021(6) 0.012(6) 0.006(7)
C18 0.174(17) 0.110(13) 0.050(9) -0.028(9) 0.025(10) -0.041(12)
C19 0.23(2) 0.114(14) 0.032(9) 0.002(9) 0.053(10) -0.013(13)
C20 0.114(15) 0.49(4) 0.039(10) -0.059(16) -0.010(10) 0.12(2)
C21 0.022(4) 0.021(4) 0.021(4) 0.002(4) 0.010(4) -0.003(4)
C22 0.065(8) 0.026(6) 0.029(7) 0.008(6) 0.017(6) -0.017(6)
C23 0.057(8) 0.035(8) 0.042(7) -0.011(6) 0.031(6) -0.022(6)
C24 0.052(8) 0.061(9) 0.035(8) 0.012(7) 0.023(6) -0.013(7)
C25 0.052(8) 0.034(7) 0.052(8) 0.003(7) 0.031(7) -0.023(6)
C26 0.054(7) 0.021(6) 0.032(7) -0.001(5) 0.007(6) -0.008(6)
C27 0.097(11) 0.042(8) 0.079(10) -0.002(7) 0.043(9) -0.025(8)
C28 0.136(7) 0.126(7) 0.129(7) 0.011(5) 0.037(5) -0.001(5)
C29 0.202(18) 0.046(9) 0.158(15) 0.002(10) 0.156(15) -0.024(10)
C30 0.115(15) 0.176(19) 0.150(17) -0.015(14) 0.098(14) -0.068(14)
C31 0.032(7) 0.015(7) 0.025(6) 0.003(5) -0.006(5) -0.003(6)
C32 0.026(4) 0.035(5) 0.028(4) -0.002(4) 0.005(4) -0.010(4)
C33 0.058(8) 0.025(7) 0.034(7) -0.003(5) 0.008(6) -0.015(7)
C34 0.051(9) 0.038(8) 0.026(6) -0.001(5) 0.019(6) -0.024(8)
C35 0.054(9) 0.050(9) 0.039(7) -0.011(6) 0.015(6) -0.007(7)
C36 0.047(8) 0.029(7) 0.023(6) -0.004(5) 0.007(5) -0.021(7)
C37 0.063(9) 0.040(8) 0.050(8) 0.002(6) 0.008(7) -0.013(7)
C38 0.054(8) 0.040(7) 0.072(9) 0.029(6) 0.019(7) 0.004(7)
C39 0.106(11) 0.037(8) 0.082(10) -0.001(7) -0.007(9) -0.023(7)
C40 0.089(10) 0.064(9) 0.101(11) 0.029(8) 0.034(9) -0.026(8)
C41 0.037(4) 0.038(4) 0.042(4) -0.002(3) -0.001(4) -0.008(3)
C42 0.039(4) 0.038(4) 0.042(4) -0.002(3) -0.002(3) -0.011(3)
C43 0.041(8) 0.058(9) 0.078(11) -0.033(7) 0.004(7) -0.018(6)
C44 0.114(14) 0.048(8) 0.036(9) -0.011(6) -0.016(9) -0.023(8)
C45 0.051(9) 0.052(8) 0.050(8) -0.009(6) 0.017(8) -0.016(6)
C46 0.032(8) 0.078(9) 0.042(8) -0.015(6) -0.011(7) -0.012(6)
C47 0.046(9) 0.130(14) 0.048(10) -0.002(8) -0.012(7) -0.019(9)
C48 0.145(18) 0.32(3) 0.074(15) -0.003(16) -0.078(13) 0.058(19)
C49 0.25(3) 0.21(2) 0.148(19) -0.022(16) -0.020(17) 0.19(2)
C50 0.115(15) 0.125(16) 0.172(19) 0.021(13) -0.028(13) -0.049(12)
C51 0.018(6) 0.083(11) 0.028(7) 0.002(7) 0.001(6) -0.020(7)
C52 0.024(7) 0.068(9) 0.048(8) 0.001(7) -0.007(6) -0.015(6)
C53 0.034(7) 0.094(11) 0.040(8) 0.004(7) 0.000(6) -0.016(7)
C54 0.058(5) 0.060(5) 0.048(5) -0.013(4) 0.011(4) -0.009(4)
C55 0.041(7) 0.058(8) 0.055(8) -0.019(8) 0.022(7) -0.028(7)
C56 0.069(9) 0.034(8) 0.051(8) -0.026(7) 0.034(7) -0.021(7)
C57 0.079(5) 0.084(5) 0.075(5) -0.022(4) 0.028(4) -0.008(4)
C58 0.120(6) 0.119(6) 0.107(6) -0.014(4) 0.019(4) -0.019(4)
C59 0.086(5) 0.102(5) 0.092(5) -0.015(4) 0.015(4) -0.014(4)
C60 0.173(19) 0.174(19) 0.093(13) -0.063(13) -0.052(12) 0.026(15)
C61 0.026(6) 0.040(8) 0.034(7) 0.003(7) 0.010(5) -0.021(6)
C62 0.050(8) 0.037(8) 0.063(8) -0.019(7) 0.024(6) -0.021(6)
C63 0.069(9) 0.039(9) 0.075(9) -0.016(7) 0.026(8) -0.017(7)
C64 0.063(9) 0.040(8) 0.098(10) -0.008(8) 0.053(8) -0.018(7)
C65 0.053(5) 0.051(5) 0.058(5) 0.010(4) 0.023(4) -0.008(4)
C66 0.065(8) 0.033(7) 0.038(7) 0.001(6) 0.015(6) -0.006(6)
C67 0.097(13) 0.060(10) 0.156(16) -0.035(10) 0.076(12) -0.044(9)
C68 0.22(2) 0.034(9) 0.113(14) 0.023(9) 0.037(13) -0.017(10)
C69 0.076(11) 0.062(10) 0.181(17) -0.045(10) 0.049(11) -0.032(8)
C70 0.078(10) 0.050(8) 0.125(12) -0.041(8) 0.065(9) -0.027(7)
C71 0.033(7) 0.051(8) 0.040(7) -0.002(6) 0.019(6) -0.010(7)
C72 0.040(4) 0.046(4) 0.038(4) -0.001(3) 0.014(3) -0.016(3)
C73 0.038(8) 0.056(8) 0.058(8) 0.002(6) 0.013(6) -0.022(6)
C74 0.045(5) 0.035(5) 0.047(5) 0.010(4) 0.000(4) -0.017(4)
C75 0.037(7) 0.074(9) 0.054(8) 0.004(7) 0.011(6) -0.017(7)
C76 0.046(5) 0.039(5) 0.038(4) 0.008(4) 0.012(4) -0.011(4)
C77 0.063(10) 0.060(9) 0.076(10) 0.016(8) 0.004(7) -0.026(8)
C78 0.037(10) 0.109(14) 0.32(3) 0.048(16) -0.013(13) -0.029(10)
C79 0.115(13) 0.127(13) 0.080(11) -0.019(10) 0.036(9) -0.094(11)
C80 0.083(10) 0.095(11) 0.071(10) 0.012(8) -0.006(8) -0.058(9)
C81 0.053(8) 0.042(9) 0.037(8) 0.011(7) 0.016(6) -0.026(7)
C82 0.045(5) 0.039(5) 0.047(5) 0.002(4) 0.018(4) -0.011(4)
C83 0.111(11) 0.049(8) 0.110(11) -0.036(8) 0.094(10) -0.031(8)
C84 0.158(16) 0.062(12) 0.168(16) -0.024(10) 0.132(14) -0.029(10)
C85 0.118(12) 0.039(9) 0.131(13) -0.007(8) 0.094(11) -0.039(8)
C86 0.046(5) 0.039(5) 0.044(5) 0.005(4) 0.020(4) -0.005(4)
C87 0.037(7) 0.031(7) 0.037(7) 0.004(5) 0.012(6) -0.002(5)
C88 0.033(7) 0.029(8) 0.048(8) 0.009(7) 0.012(6) -0.012(6)
C89 0.029(8) 0.027(8) 0.029(6) 0.001(5) 0.019(5) -0.005(7)
C90 0.045(8) 0.030(8) 0.028(6) 0.002(5) 0.017(6) -0.017(7)
C91 0.046(8) 0.039(8) 0.042(7) 0.015(6) 0.020(6) -0.013(7)
C92 0.073(10) 0.031(9) 0.058(8) 0.007(6) 0.027(7) -0.002(7)
C93 0.036(7) 0.027(7) 0.068(8) 0.010(6) 0.034(6) -0.002(7)
C94 0.057(9) 0.031(8) 0.023(6) 0.000(5) 0.023(6) -0.021(8)
C95 0.046(8) 0.023(8) 0.011(6) -0.004(5) 0.014(5) -0.003(6)
C96 0.046(9) 0.045(9) 0.022(6) 0.003(6) 0.004(6) -0.011(8)
C97 0.039(7) 0.032(8) 0.019(7) 0.008(6) 0.004(5) 0.004(6)
C98 0.089(6) 0.066(5) 0.078(6) -0.014(5) 0.003(5) 0.024(5)
C99 0.107(4) 0.092(4) 0.096(4) -0.011(4) -0.002(4) 0.019(4)
C100 0.124(4) 0.109(4) 0.112(4) -0.011(3) 0.000(3) 0.018(3)
C101 0.126(5) 0.113(5) 0.112(5) -0.013(4) 0.002(4) 0.017(4)
C102 0.082(10) 0.041(8) 0.064(9) -0.001(7) 0.014(8) 0.031(7)
C103 0.063(8) 0.022(6) 0.033(7) -0.001(5) -0.001(6) 0.020(6)
C104 0.054(8) 0.055(9) 0.018(7) -0.012(7) -0.011(6) -0.014(7)
C105 0.029(8) 0.045(7) 0.028(9) -0.006(6) -0.014(7) -0.006(6)
C106 0.054(9) 0.041(7) 0.047(10) -0.014(6) 0.032(8) 0.009(7)
C107 0.088(11) 0.067(9) 0.023(7) -0.005(7) -0.006(9) -0.018(9)
C108 0.082(11) 0.107(11) 0.028(8) -0.004(8) 0.015(8) 0.025(8)
C109 0.064(10) 0.090(10) 0.041(10) 0.008(8) 0.006(7) 0.013(9)
C110 0.043(8) 0.052(8) 0.030(9) 0.011(7) 0.015(8) 0.016(7)
C111 0.080(10) 0.028(7) 0.030(8) -0.005(6) 0.014(8) 0.004(6)
C112 0.057(10) 0.035(7) 0.017(8) 0.005(6) -0.005(8) -0.017(7)

loop_
_atom_type_symbol
_atom_type_description
_atom_type_scat_dispersion_real
_atom_type_scat_dispersion_imag
_atom_type_scat_source
C C 0.0033 0.0016 'International Tables Vol C Tables 4.2.6.8 and 6.1.1.4'
H H 0.0000 0.0000 'International Tables Vol C Tables 4.2.6.8 and 6.1.1.4'
O O 0.0106 0.0060 'International Tables Vol C Tables 4.2.6.8 and 6.1.1.4'
S S 0.1246 0.1234 'International Tables Vol C Tables 4.2.6.8 and 6.1.1.4'
Co Co 0.3494 0.9721 'International Tables Vol C Tables 4.2.6.8 and 6.1.1.4'

loop_
_geom_angle_atom_site_label_1
_geom_angle_atom_site_label_2
_geom_angle_atom_site_label_3
_geom_angle
_geom_angle_site_symmetry_1
_geom_angle_site_symmetry_3
O27 Co1 O41 85.7(3) . 2_766
O27 Co1 O4 94.1(3) . .
O41 Co1 O4 173.7(3) 2_766 .
O27 Co1 O2 90.5(3) . .
O41 Co1 O2 85.4(3) 2_766 .
O4 Co1 O2 88.3(2) . .
O27 Co1 O13 177.7(3) . .
O41 Co1 O13 92.3(3) 2_766 .
O4 Co1 O13 87.8(2) . .
O2 Co1 O13 88.3(2) . .
O27 Co1 O1 99.6(3) . .
O41 Co1 O1 104.4(3) 2_766 .
O4 Co1 O1 81.9(2) . .
O2 Co1 O1 166.4(2) . .
O13 Co1 O1 81.9(2) . .
O27 Co1 Co4 136.0(2) . .
O41 Co1 Co4 80.1(2) 2_766 .
O4 Co1 Co4 104.25(19) . .
O2 Co1 Co4 128.99(17) . .
O13 Co1 Co4 44.28(17) . .
O1 Co1 Co4 46.05(16) . .
O28 Co2 O29 83.0(3) . .
O28 Co2 O7 175.9(3) . .
O29 Co2 O7 94.6(3) . .
O28 Co2 O4 92.9(3) . .
O29 Co2 O4 174.2(3) . .
O7 Co2 O4 89.3(3) . .
O28 Co2 O5 88.6(3) . .
O29 Co2 O5 88.5(3) . .
O7 Co2 O5 88.0(2) . .
O4 Co2 O5 87.4(3) . .
O28 Co2 O1 99.4(3) . .
O29 Co2 O1 101.1(3) . .
O7 Co2 O1 84.3(2) . .
O4 Co2 O1 83.5(3) . .
O5 Co2 O1 168.1(2) . .
O30 Co3 O31 84.8(3) . .
O30 Co3 O7 92.8(3) . .
O31 Co3 O7 177.5(3) . .
O30 Co3 O10 175.3(3) . .
O31 Co3 O10 93.4(3) . .
O7 Co3 O10 89.0(2) . .
O30 Co3 O8 88.7(3) . .
O31 Co3 O8 90.5(3) . .
O7 Co3 O8 90.1(2) . .
O10 Co3 O8 87.0(2) . .
O30 Co3 O1 102.4(3) . .
O31 Co3 O1 98.8(3) . .
O7 Co3 O1 81.0(2) . .
O10 Co3 O1 82.1(2) . .
O8 Co3 O1 166.1(2) . .
O30 Co3 Co4 139.85(19) . .
O31 Co3 Co4 79.3(2) . .
O7 Co3 Co4 102.20(18) . .
O10 Co3 Co4 43.51(18) . .
O8 Co3 Co4 127.74(16) . .
O1 Co3 Co4 45.37(15) . .
O32 Co4 O42 80.8(3) . 2_766
O32 Co4 O10 93.4(3) . .
O42 Co4 O10 170.2(3) 2_766 .
O32 Co4 O13 174.5(3) . .
O42 Co4 O13 95.2(3) 2_766 .
O10 Co4 O13 90.0(2) . .
O32 Co4 O11 86.4(3) . .
O42 Co4 O11 85.7(3) 2_766 .
O10 Co4 O11 86.1(2) . .
O13 Co4 O11 89.5(2) . .
O32 Co4 O1 99.4(3) . .
O42 Co4 O1 102.1(3) 2_766 .
O10 Co4 O1 86.6(2) . .
O13 Co4 O1 85.2(3) . .
O11 Co4 O1 170.9(2) . .
O32 Co4 Co1 136.85(19) . .
O42 Co4 Co1 79.4(2) 2_766 .
O10 Co4 Co1 110.04(18) . .
O13 Co4 Co1 45.05(17) . .
O11 Co4 Co1 129.41(18) . .
O1 Co4 Co1 49.07(18) . .
O32 Co4 Co3 78.3(2) . .
O42 Co4 Co3 140.75(19) 2_766 .
O10 Co4 Co3 43.80(16) . .
O13 Co4 Co3 107.11(17) . .
O11 Co4 Co3 125.35(18) . .
O1 Co4 Co3 50.08(18) . .
Co1 Co4 Co3 93.83(5) . .
O33 Co5 O40 84.1(3) . 2_766
O33 Co5 O26 174.5(3) . .
O40 Co5 O26 92.0(3) 2_766 .
O33 Co5 O17 94.4(3) . .
O40 Co5 O17 178.4(3) 2_766 .
O26 Co5 O17 89.5(2) . .
O33 Co5 O15 89.9(3) . .
O40 Co5 O15 90.0(3) 2_766 .
O26 Co5 O15 86.2(3) . .
O17 Co5 O15 90.3(2) . .
O33 Co5 O14 103.6(3) . .
O40 Co5 O14 98.0(3) 2_766 .
O26 Co5 O14 80.8(2) . .
O17 Co5 O14 82.1(2) . .
O15 Co5 O14 164.9(2) . .
O33 Co5 Co6 79.4(2) . .
O40 Co5 Co6 133.8(2) 2_766 .
O26 Co5 Co6 106.12(18) . .
O17 Co5 Co6 45.44(17) . .
O15 Co5 Co6 132.42(18) . .
O14 Co5 Co6 46.33(14) . .
O34 Co6 O35 81.9(3) . .
O34 Co6 O20 174.1(3) . .
O35 Co6 O20 93.0(3) . .
O34 Co6 O18 89.6(3) . .
O35 Co6 O18 88.6(3) . .
O20 Co6 O18 87.3(3) . .
O34 Co6 O17 98.0(3) . .
O35 Co6 O17 176.3(3) . .
O20 Co6 O17 86.8(3) . .
O18 Co6 O17 87.7(3) . .
O34 Co6 O14 99.9(3) . .
O35 Co6 O14 99.4(3) . .
O20 Co6 O14 83.8(2) . .
O18 Co6 O14 168.3(2) . .
O17 Co6 O14 84.2(2) . .
O34 Co6 Co5 78.6(2) . .
O35 Co6 Co5 139.0(2) . .
O20 Co6 Co5 107.20(18) . .
O18 Co6 Co5 126.7(2) . .
O17 Co6 Co5 44.29(17) . .
O14 Co6 Co5 49.97(18) . .
O36 Co7 O37 84.9(3) . .
O36 Co7 O20 94.6(3) . .
O37 Co7 O20 175.1(3) . .
O36 Co7 O23 176.5(3) . .
O37 Co7 O23 91.8(3) . .
O20 Co7 O23 88.6(3) . .
O36 Co7 O21 89.8(3) . .
O37 Co7 O21 87.5(3) . .
O20 Co7 O21 87.5(3) . .
O23 Co7 O21 88.7(2) . .
O36 Co7 O14 101.3(3) . .
O37 Co7 O14 103.8(3) . .
O20 Co7 O14 81.1(2) . .
O23 Co7 O14 80.8(2) . .
O21 Co7 O14 164.7(2) . .
O36 Co7 Co8 136.17(19) . .
O37 Co7 Co8 79.5(2) . .
O20 Co7 Co8 104.05(18) . .
O23 Co7 Co8 44.03(18) . .
O21 Co7 Co8 129.69(17) . .
O14 Co7 Co8 45.25(14) . .
O39 Co8 O38 80.1(3) 2_766 .
O39 Co8 O26 94.9(3) 2_766 .
O38 Co8 O26 171.2(3) . .
O39 Co8 O23 174.0(3) 2_766 .
O38 Co8 O23 94.9(3) . .
O26 Co8 O23 89.7(3) . .
O39 Co8 O24 86.8(3) 2_766 .
O38 Co8 O24 85.4(3) . .
O26 Co8 O24 87.2(3) . .
O23 Co8 O24 89.5(3) . .
O39 Co8 O14 99.6(3) 2_766 .
O38 Co8 O14 101.9(3) . .
O26 Co8 O14 85.9(3) . .
O23 Co8 O14 84.7(3) . .
O24 Co8 O14 171.0(3) . .
O39 Co8 Co7 136.4(2) 2_766 .
O38 Co8 Co7 78.9(2) . .
O26 Co8 Co7 109.49(18) . .
O23 Co8 Co7 44.61(18) . .
O24 Co8 Co7 128.72(19) . .
O14 Co8 Co7 49.14(17) . .
O3 S1 O2 116.1(4) . .
O3 S1 C36 108.0(5) . .
O2 S1 C36 108.4(4) . .
O3 S1 C2 106.4(4) . .
O2 S1 C2 109.7(4) . .
C36 S1 C2 107.9(4) . .
O6 S2 O5 114.3(4) . .
O6 S2 C6 108.7(5) . .
O5 S2 C6 110.4(5) . .
O6 S2 C12 108.1(5) . .
O5 S2 C12 108.8(5) . .
C6 S2 C12 106.2(5) . .
O9 S3 O8 116.9(4) . .
O9 S3 C16 107.0(4) . .
O8 S3 C16 109.0(4) . .
O9 S3 C22 107.9(5) . .
O8 S3 C22 107.8(4) . .
C16 S3 C22 107.9(5) . .
O12 S4 O11 114.8(4) . .
O12 S4 C32 108.6(4) . .
O11 S4 C32 109.8(4) . .
O12 S4 C26 107.1(5) . .
O11 S4 C26 109.5(4) . .
C32 S4 C26 106.6(5) . .
O16 S5 O15 116.1(4) . .
O16 S5 C76 106.8(5) . .
O15 S5 C76 109.3(5) . .
O16 S5 C42 106.8(5) . .
O15 S5 C42 108.9(5) . .
C76 S5 C42 108.8(5) . .
O19 S6 O18 114.4(4) . .
O19 S6 C46 109.0(5) . .
O18 S6 C46 109.9(5) . .
O19 S6 C52 108.0(5) . .
O18 S6 C52 110.0(5) . .
C46 S6 C52 105.2(5) . .
O22 S7 O21 117.0(4) . .
O22 S7 C56 106.6(5) . .
O21 S7 C56 110.2(5) . .
O22 S7 C62 107.0(5) . .
O21 S7 C62 108.1(5) . .
C56 S7 C62 107.5(5) . .
O24 S8 O25 115.1(4) . .
O24 S8 C72 110.5(5) . .
O25 S8 C72 108.4(5) . .
O24 S8 C66 109.9(5) . .
O25 S8 C66 109.2(5) . .
C72 S8 C66 102.9(5) . .
Co4 O1 Co2 145.3(3) . .
Co4 O1 Co1 84.9(2) . .
Co2 O1 Co1 86.3(2) . .
Co4 O1 Co3 84.5(2) . .
Co2 O1 Co3 84.1(2) . .
Co1 O1 Co3 145.6(3) . .
S1 O2 Co1 119.2(4) . .
C1 O4 Co1 133.2(6) . .
C1 O4 Co2 132.8(6) . .
Co1 O4 Co2 93.6(3) . .
S2 O5 Co2 119.4(3) . .
C11 O7 Co3 130.7(6) . .
C11 O7 Co2 133.5(6) . .
Co3 O7 Co2 92.8(2) . .
S3 O8 Co3 119.9(4) . .
C21 O10 Co4 133.0(6) . .
C21 O10 Co3 134.0(6) . .
Co4 O10 Co3 92.7(3) . .
S4 O11 Co4 119.6(3) . .
C31 O13 Co4 130.7(6) . .
C31 O13 Co1 133.4(6) . .
Co4 O13 Co1 90.7(3) . .
Co8 O14 Co6 147.2(3) . .
Co8 O14 Co7 85.6(2) . .
Co6 O14 Co7 85.7(2) . .
Co8 O14 Co5 85.7(2) . .
Co6 O14 Co5 83.7(2) . .
Co7 O14 Co5 145.3(3) . .
S5 O15 Co5 118.4(4) . .
C41 O17 Co5 128.8(6) . .
C41 O17 Co6 134.3(6) . .
Co5 O17 Co6 90.3(2) . .
S6 O18 Co6 119.9(4) . .
C51 O20 Co6 134.8(7) . .
C51 O20 Co7 130.9(7) . .
Co6 O20 Co7 93.7(3) . .
S7 O21 Co7 120.6(4) . .
C61 O23 Co8 132.2(6) . .
C61 O23 Co7 131.0(6) . .
Co8 O23 Co7 91.4(3) . .
S8 O24 Co8 119.3(4) . .
C71 O26 Co8 132.8(6) . .
C71 O26 Co5 132.9(6) . .
Co8 O26 Co5 94.3(3) . .
C81 O27 Co1 125.5(7) . .
C81 O28 Co2 130.6(7) . .
C89 O29 Co2 128.9(6) . .
C89 O30 Co3 128.4(7) . .
C97 O31 Co3 125.9(6) . .
C97 O32 Co4 128.4(6) . .
C88 O33 Co5 125.8(6) . .
C88 O34 Co6 129.4(6) . .
C96 O35 Co6 130.8(7) . .
C96 O36 Co7 126.1(7) . .
C105 O37 Co7 125.9(7) . .
C105 O38 Co8 129.6(6) . .
C104 O39 Co8 126.8(7) . 2_766
C104 O40 Co5 125.7(7) . 2_766
C112 O41 Co1 125.4(7) . 2_766
C112 O42 Co4 127.8(6) . 2_766
O4 C1 C6 121.9(9) . .
O4 C1 C2 122.1(9) . .
C6 C1 C2 115.9(9) . .
C3 C2 C1 121.7(9) . .
C3 C2 S1 114.3(8) . .
C1 C2 S1 123.7(8) . .
C2 C3 C4 122.6(10) . .
C2 C3 H3A 118.7 . .
C4 C3 H3A 118.7 . .
C5 C4 C3 116.2(10) . .
C5 C4 C7 124.9(10) . .
C3 C4 C7 118.8(11) . .
C4 C5 C6 123.2(10) . .
C4 C5 H5A 118.4 . .
C6 C5 H5A 118.4 . .
C1 C6 C5 120.1(9) . .
C1 C6 S2 125.6(8) . .
C5 C6 S2 114.3(8) . .
C9 C7 C8 107.8(10) . .
C9 C7 C10 110.1(10) . .
C8 C7 C10 109.2(9) . .
C9 C7 C4 109.8(9) . .
C8 C7 C4 108.4(9) . .
C10 C7 C4 111.5(9) . .
C7 C8 H8A 109.5 . .
C7 C8 H8B 109.5 . .
H8A C8 H8B 109.5 . .
C7 C8 H8C 109.5 . .
H8A C8 H8C 109.5 . .
H8B C8 H8C 109.5 . .
C7 C9 H9A 109.5 . .
C7 C9 H9B 109.5 . .
H9A C9 H9B 109.5 . .
C7 C9 H9C 109.5 . .
H9A C9 H9C 109.5 . .
H9B C9 H9C 109.5 . .
C7 C10 H10E 109.5 . .
C7 C10 H10F 109.5 . .
H10E C10 H10F 109.5 . .
C7 C10 H10G 109.5 . .
H10E C10 H10G 109.5 . .
H10F C10 H10G 109.5 . .
O7 C11 C12 122.3(9) . .
O7 C11 C16 124.7(9) . .
C12 C11 C16 112.9(9) . .
C11 C12 C13 122.4(10) . .
C11 C12 S2 123.5(8) . .
C13 C12 S2 114.0(8) . .
C14 C13 C12 122.0(10) . .
C14 C13 H13A 119.0 . .
C12 C13 H13A 119.0 . .
C15 C14 C13 116.4(10) . .
C15 C14 C17 123.6(11) . .
C13 C14 C17 119.9(11) . .
C14 C15 C16 122.5(10) . .
C14 C15 H15A 118.8 . .
C16 C15 H15A 118.8 . .
C11 C16 C15 123.7(9) . .
C11 C16 S3 122.6(8) . .
C15 C16 S3 113.7(8) . .
C20 C17 C19 113.6(14) . .
C20 C17 C14 114.4(11) . .
C19 C17 C14 109.2(10) . .
C20 C17 C18 107.2(14) . .
C19 C17 C18 101.6(11) . .
C14 C17 C18 110.1(9) . .
C17 C18 H18A 109.5 . .
C17 C18 H18B 109.5 . .
H18A C18 H18B 109.5 . .
C17 C18 H18C 109.5 . .
H18A C18 H18C 109.5 . .
H18B C18 H18C 109.5 . .
C17 C19 H19A 109.5 . .
C17 C19 H19B 109.5 . .
H19A C19 H19B 109.5 . .
C17 C19 H19C 109.5 . .
H19A C19 H19C 109.5 . .
H19B C19 H19C 109.5 . .
C17 C20 H20A 109.5 . .
C17 C20 H20B 109.5 . .
H20A C20 H20B 109.5 . .
C17 C20 H20C 109.5 . .
H20A C20 H20C 109.5 . .
H20B C20 H20C 109.5 . .
O10 C21 C22 122.9(8) . .
O10 C21 C26 124.1(8) . .
C22 C21 C26 112.9(9) . .
C21 C22 C23 125.3(9) . .
C21 C22 S3 123.4(8) . .
C23 C22 S3 111.2(8) . .
C22 C23 C24 119.7(9) . .
C22 C23 H23A 120.2 . .
C24 C23 H23A 120.2 . .
C25 C24 C23 117.7(9) . .
C25 C24 C27 121.6(11) . .
C23 C24 C27 120.7(11) . .
C24 C25 C26 122.8(9) . .
C24 C25 H25A 118.6 . .
C26 C25 H25A 118.6 . .
C25 C26 C21 121.5(9) . .
C25 C26 S4 116.0(8) . .
C21 C26 S4 122.5(8) . .
C28 C27 C29 115.0(13) . .
C28 C27 C24 110.0(11) . .
C29 C27 C24 113.5(10) . .
C28 C27 C30 108.1(12) . .
C29 C27 C30 104.3(13) . .
C24 C27 C30 105.2(11) . .
C27 C28 H28A 109.5 . .
C27 C28 H28B 109.5 . .
H28A C28 H28B 109.5 . .
C27 C28 H28C 109.5 . .
H28A C28 H28C 109.5 . .
H28B C28 H28C 109.5 . .
C27 C29 H29A 109.5 . .
C27 C29 H29B 109.5 . .
H29A C29 H29B 109.5 . .
C27 C29 H29C 109.5 . .
H29A C29 H29C 109.5 . .
H29B C29 H29C 109.5 . .
C27 C30 H30A 109.5 . .
C27 C30 H30B 109.5 . .
H30A C30 H30B 109.5 . .
C27 C30 H30C 109.5 . .
H30A C30 H30C 109.5 . .
H30B C30 H30C 109.5 . .
O13 C31 C36 121.2(9) . .
O13 C31 C32 124.7(9) . .
C36 C31 C32 114.1(9) . .
C31 C32 C33 122.6(9) . .
C31 C32 S4 122.7(8) . .
C33 C32 S4 114.7(8) . .
C34 C33 C32 121.0(10) . .
C34 C33 H33A 119.5 . .
C32 C33 H33A 119.5 . .
C35 C34 C33 118.2(10) . .
C35 C34 C37 122.1(11) . .
C33 C34 C37 119.7(10) . .
C34 C35 C36 121.2(11) . .
C34 C35 H35A 119.4 . .
C36 C35 H35A 119.4 . .
C31 C36 C35 122.9(9) . .
C31 C36 S1 123.2(8) . .
C35 C36 S1 113.9(9) . .
C40 C37 C38 114.5(10) . .
C40 C37 C34 107.6(9) . .
C38 C37 C34 113.1(10) . .
C40 C37 C39 105.9(10) . .
C38 C37 C39 107.5(10) . .
C34 C37 C39 108.0(9) . .
C37 C38 H38A 109.5 . .
C37 C38 H38B 109.5 . .
H38A C38 H38B 109.5 . .
C37 C38 H38C 109.5 . .
H38A C38 H38C 109.5 . .
H38B C38 H38C 109.5 . .
C37 C39 H39A 109.5 . .
C37 C39 H39B 109.5 . .
H39A C39 H39B 109.5 . .
C37 C39 H39C 109.5 . .
H39A C39 H39C 109.5 . .
H39B C39 H39C 109.5 . .
C37 C40 H40A 109.5 . .
C37 C40 H40B 109.5 . .
H40A C40 H40B 109.5 . .
C37 C40 H40C 109.5 . .
H40A C40 H40C 109.5 . .
H40B C40 H40C 109.5 . .
O17 C41 C42 126.8(10) . .
O17 C41 C46 120.4(9) . .
C42 C41 C46 112.8(10) . .
C43 C42 C41 125.0(11) . .
C43 C42 S5 115.4(9) . .
C41 C42 S5 119.5(8) . .
C42 C43 C44 121.1(12) . .
C42 C43 H43A 119.4 . .
C44 C43 H43A 119.4 . .
C43 C44 C45 117.8(12) . .
C43 C44 C47 119.9(14) . .
C45 C44 C47 122.2(12) . .
C46 C45 C44 119.8(11) . .
C46 C45 H45A 120.1 . .
C44 C45 H45A 120.1 . .
C45 C46 C41 123.3(10) . .
C45 C46 S6 113.4(9) . .
C41 C46 S6 123.2(8) . .
C48 C47 C49 119.1(16) . .
C48 C47 C44 114.3(13) . .
C49 C47 C44 113.4(13) . .
C48 C47 C50 98.5(14) . .
C49 C47 C50 102.6(16) . .
C44 C47 C50 105.9(11) . .
C47 C48 H48A 109.5 . .
C47 C48 H48B 109.5 . .
H48A C48 H48B 109.5 . .
C47 C48 H48C 109.5 . .
H48A C48 H48C 109.5 . .
H48B C48 H48C 109.5 . .
C47 C49 H49A 109.5 . .
C47 C49 H49B 109.5 . .
H49A C49 H49B 109.5 . .
C47 C49 H49C 109.5 . .
H49A C49 H49C 109.5 . .
H49B C49 H49C 109.5 . .
C47 C50 H50A 109.5 . .
C47 C50 H50B 109.5 . .
H50A C50 H50B 109.5 . .
C47 C50 H50C 109.5 . .
H50A C50 H50C 109.5 . .
H50B C50 H50C 109.5 . .
O20 C51 C52 119.9(11) . .
O20 C51 C56 123.8(10) . .
C52 C51 C56 116.0(10) . .
C51 C52 C53 121.0(11) . .
C51 C52 S6 125.5(9) . .
C53 C52 S6 113.1(9) . .
C54 C53 C52 119.7(11) . .
C54 C53 H53A 120.2 . .
C52 C53 H53A 120.2 . .
C55 C54 C53 120.7(11) . .
C55 C54 C57 121.9(12) . .
C53 C54 C57 117.5(12) . .
C56 C55 C54 121.8(11) . .
C56 C55 H55A 119.1 . .
C54 C55 H55A 119.1 . .
C55 C56 C51 120.4(11) . .
C55 C56 S7 115.8(9) . .
C51 C56 S7 123.2(9) . .
C58 C57 C59 128.5(14) . .
C58 C57 C54 109.4(12) . .
C59 C57 C54 115.8(11) . .
C58 C57 C60 90.0(12) . .
C59 C57 C60 98.5(12) . .
C54 C57 C60 107.4(11) . .
C57 C58 H58A 109.5 . .
C57 C58 H58B 109.5 . .
H58A C58 H58B 109.5 . .
C57 C58 H58C 109.5 . .
H58A C58 H58C 109.5 . .
H58B C58 H58C 109.5 . .
C57 C59 H59A 109.5 . .
C57 C59 H59B 109.5 . .
H59A C59 H59B 109.5 . .
C57 C59 H59C 109.5 . .
H59A C59 H59C 109.5 . .
H59B C59 H59C 109.5 . .
C57 C60 H60A 109.5 . .
C57 C60 H60B 109.5 . .
H60A C60 H60B 109.5 . .
C57 C60 H60C 109.5 . .
H60A C60 H60C 109.5 . .
H60B C60 H60C 109.5 . .
O23 C61 C66 123.1(9) . .
O23 C61 C62 122.5(9) . .
C66 C61 C62 114.4(9) . .
C61 C62 C63 122.4(10) . .
C61 C62 S7 123.2(8) . .
C63 C62 S7 114.3(8) . .
C64 C63 C62 121.2(10) . .
C64 C63 H63A 119.4 . .
C62 C63 H63A 119.4 . .
C65 C64 C63 117.6(10) . .
C65 C64 C67 121.1(11) . .
C63 C64 C67 121.2(11) . .
C64 C65 C66 120.7(10) . .
C64 C65 H65A 119.7 . .
C66 C65 H65A 119.7 . .
C61 C66 C65 123.7(10) . .
C61 C66 S8 123.1(8) . .
C65 C66 S8 112.7(8) . .
C69 C67 C70 118.2(13) . .
C69 C67 C64 109.8(12) . .
C70 C67 C64 111.6(11) . .
C69 C67 C68 108.1(13) . .
C70 C67 C68 105.4(13) . .
C64 C67 C68 102.4(11) . .
C67 C68 H68A 109.5 . .
C67 C68 H68B 109.5 . .
H68A C68 H68B 109.5 . .
C67 C68 H68C 109.5 . .
H68A C68 H68C 109.5 . .
H68B C68 H68C 109.5 . .
C67 C69 H69A 109.5 . .
C67 C69 H69B 109.5 . .
H69A C69 H69B 109.5 . .
C67 C69 H69C 109.5 . .
H69A C69 H69C 109.5 . .
H69B C69 H69C 109.5 . .
C67 C70 H70A 109.5 . .
C67 C70 H70B 109.5 . .
H70A C70 H70B 109.5 . .
C67 C70 H70C 109.5 . .
H70A C70 H70C 109.5 . .
H70B C70 H70C 109.5 . .
O26 C71 C76 121.6(9) . .
O26 C71 C72 120.0(9) . .
C76 C71 C72 118.4(9) . .
C73 C72 C71 117.8(10) . .
C73 C72 S8 116.1(8) . .
C71 C72 S8 126.1(8) . .
C72 C73 C74 123.6(10) . .
C72 C73 H73A 118.2 . .
C74 C73 H73A 118.2 . .
C73 C74 C75 119.9(10) . .
C73 C74 C77 120.6(10) . .
C75 C74 C77 119.6(10) . .
C74 C75 C76 119.2(10) . .
C74 C75 H75A 120.4 . .
C76 C75 H75A 120.4 . .
C71 C76 C75 121.1(10) . .
C71 C76 S5 125.4(8) . .
C75 C76 S5 113.3(8) . .
C78 C77 C80 112.3(13) . .
C78 C77 C74 111.4(10) . .
C80 C77 C74 112.9(10) . .
C78 C77 C79 105.4(13) . .
C80 C77 C79 106.1(10) . .
C74 C77 C79 108.2(10) . .
C77 C78 H78A 109.5 . .
C77 C78 H78B 109.5 . .
H78A C78 H78B 109.5 . .
C77 C78 H78C 109.5 . .
H78A C78 H78C 109.5 . .
H78B C78 H78C 109.5 . .
C77 C79 H79A 109.5 . .
C77 C79 H79B 109.5 . .
H79A C79 H79B 109.5 . .
C77 C79 H79C 109.5 . .
H79A C79 H79C 109.5 . .
H79B C79 H79C 109.5 . .
C77 C80 H80A 109.5 . .
C77 C80 H80B 109.5 . .
H80A C80 H80B 109.5 . .
C77 C80 H80C 109.5 . .
H80A C80 H80C 109.5 . .
H80B C80 H80C 109.5 . .
O28 C81 O27 125.6(9) . .
O28 C81 C82 121.3(10) . .
O27 C81 C82 113.1(11) . .
C83 C82 C87 120.2(10) . .
C83 C82 C81 123.2(11) . .
C87 C82 C81 116.6(10) . .
C82 C83 C84 120.5(11) . .
C82 C83 H83A 119.8 . .
C84 C83 H83A 119.8 . .
C83 C84 C85 119.2(12) . .
C83 C84 H84A 120.4 . .
C85 C84 H84A 120.4 . .
C86 C85 C84 120.0(11) . .
C86 C85 H85A 120.0 . .
C84 C85 H85A 120.0 . .
C85 C86 C87 120.8(10) . .
C85 C86 C88 120.9(11) . .
C87 C86 C88 118.2(10) . .
C86 C87 C82 119.1(9) . .
C86 C87 H87A 120.4 . .
C82 C87 H87A 120.4 . .
O34 C88 O33 124.8(9) . .
O34 C88 C86 120.6(10) . .
O33 C88 C86 114.6(11) . .
O30 C89 O29 125.2(9) . .
O30 C89 C90 116.5(10) . .
O29 C89 C90 118.3(10) . .
C91 C90 C95 120.3(9) . .
C91 C90 C89 120.3(10) . .
C95 C90 C89 119.4(11) . .
C90 C91 C92 118.2(10) . .
C90 C91 H91A 120.9 . .
C92 C91 H91A 120.9 . .
C93 C92 C91 122.0(11) . .
C93 C92 H92A 119.0 . .
C91 C92 H92A 119.0 . .
C94 C93 C92 119.8(10) . .
C94 C93 H93A 120.1 . .
C92 C93 H93A 120.1 . .
C93 C94 C95 120.5(10) . .
C93 C94 C96 122.6(11) . .
C95 C94 C96 116.9(11) . .
C90 C95 C94 119.2(10) . .
C90 C95 H95A 120.4 . .
C94 C95 H95A 120.4 . .
O35 C96 O36 125.0(10) . .
O35 C96 C94 119.5(11) . .
O36 C96 C94 115.5(11) . .
O32 C97 O31 128.0(9) . .
O32 C97 C98 114.6(10) . .
O31 C97 C98 117.4(10) . .
C99 C98 C103 120.0 . .
C99 C98 C97 120.7(7) . .
C103 C98 C97 118.9(7) . .
C98 C99 C100 120.0 . .
C98 C99 H99A 120.0 . .
C100 C99 H99A 120.0 . .
C101 C100 C99 120.0 . .
C101 C100 H10C 120.0 . .
C99 C100 H10C 120.0 . .
C100 C101 C102 120.0 . .
C100 C101 H10D 120.0 . .
C102 C101 H10D 120.0 . .
C103 C102 C101 120.0 . .
C103 C102 C104 117.4(8) . .
C101 C102 C104 122.5(8) . .
C102 C103 C98 120.0 . .
C102 C103 H10H 120.0 . .
C98 C103 H10H 120.0 . .
O39 C104 O40 128.6(9) . .
O39 C104 C102 119.3(10) . .
O40 C104 C102 112.1(11) . .
O38 C105 O37 125.4(9) . .
O38 C105 C106 118.5(10) . .
O37 C105 C106 116.1(11) . .
C107 C106 C111 118.4(11) . .
C107 C106 C105 123.4(11) . .
C111 C106 C105 118.2(11) . .
C106 C107 C108 122.6(11) . .
C106 C107 H10A 118.7 . .
C108 C107 H10A 118.7 . .
C109 C108 C107 114.4(11) . .
C109 C108 H10B 122.8 . .
C107 C108 H10B 122.8 . .
C110 C109 C108 123.8(11) . .
C110 C109 H10I 118.1 . .
C108 C109 H10I 118.1 . .
C109 C110 C111 119.0(11) . .
C109 C110 C112 124.0(12) . .
C111 C110 C112 116.9(11) . .
C110 C111 C106 121.8(11) . .
C110 C111 H11A 119.1 . .
C106 C111 H11A 119.1 . .
O42 C112 O41 126.8(9) . .
O42 C112 C110 118.2(11) . .
O41 C112 C110 115.0(12) . .

loop_
_geom_bond_atom_site_label_1
_geom_bond_atom_site_label_2
_geom_bond_distance
_geom_bond_site_symmetry_2
Co1 O27 2.033(7) .
Co1 O41 2.043(7) 2_766
Co1 O4 2.070(7) .
Co1 O2 2.103(6) .
Co1 O13 2.101(6) .
Co1 O1 2.251(7) .
Co1 Co4 2.9677(19) .
Co2 O28 2.023(7) .
Co2 O29 2.022(7) .
Co2 O7 2.079(6) .
Co2 O4 2.081(6) .
Co2 O5 2.107(6) .
Co2 O1 2.174(6) .
Co3 O30 2.009(7) .
Co3 O31 2.031(7) .
Co3 O7 2.074(6) .
Co3 O10 2.079(6) .
Co3 O8 2.094(6) .
Co3 O1 2.312(7) .
Co3 Co4 3.0007(18) .
Co4 O32 2.018(7) .
Co4 O42 2.040(7) 2_766
Co4 O10 2.068(6) .
Co4 O13 2.072(6) .
Co4 O11 2.111(6) .
Co4 O1 2.145(6) .
Co5 O33 2.019(6) .
Co5 O40 2.024(7) 2_766
Co5 O26 2.074(6) .
Co5 O17 2.082(6) .
Co5 O15 2.113(6) .
Co5 O14 2.297(7) .
Co5 Co6 2.9816(18) .
Co6 O34 2.016(7) .
Co6 O35 2.025(7) .
Co6 O20 2.058(7) .
Co6 O18 2.102(6) .
Co6 O17 2.124(6) .
Co6 O14 2.170(6) .
Co7 O36 2.014(7) .
Co7 O37 2.048(7) .
Co7 O20 2.075(6) .
Co7 O23 2.097(6) .
Co7 O21 2.108(6) .
Co7 O14 2.265(6) .
Co7 Co8 2.9854(18) .
Co8 O39 2.018(7) 2_766
Co8 O38 2.028(7) .
Co8 O26 2.035(7) .
Co8 O23 2.076(6) .
Co8 O24 2.116(6) .
Co8 O14 2.126(6) .
S1 O3 1.426(7) .
S1 O2 1.452(6) .
S1 C36 1.788(10) .
S1 C2 1.800(10) .
S2 O6 1.427(7) .
S2 O5 1.449(6) .
S2 C6 1.731(10) .
S2 C12 1.747(11) .
S3 O9 1.420(7) .
S3 O8 1.446(6) .
S3 C16 1.772(10) .
S3 C22 1.805(10) .
S4 O12 1.438(7) .
S4 O11 1.445(6) .
S4 C32 1.738(10) .
S4 C26 1.740(10) .
S5 O16 1.443(7) .
S5 O15 1.448(6) .
S5 C76 1.770(10) .
S5 C42 1.784(11) .
S6 O19 1.413(8) .
S6 O18 1.444(7) .
S6 C46 1.771(11) .
S6 C52 1.768(12) .
S7 O22 1.423(7) .
S7 O21 1.433(6) .
S7 C56 1.730(13) .
S7 C62 1.771(11) .
S8 O24 1.429(7) .
S8 O25 1.435(7) .
S8 C72 1.701(11) .
S8 C66 1.758(11) .
O4 C1 1.331(11) .
O7 C11 1.297(11) .
O10 C21 1.292(10) .
O13 C31 1.308(10) .
O17 C41 1.306(11) .
O20 C51 1.337(12) .
O23 C61 1.304(11) .
O26 C71 1.342(11) .
O27 C81 1.318(12) .
O28 C81 1.203(12) .
O29 C89 1.248(11) .
O30 C89 1.239(11) .
O31 C97 1.241(11) .
O32 C97 1.221(11) .
O33 C88 1.289(12) .
O34 C88 1.223(12) .
O35 C96 1.244(12) .
O36 C96 1.285(12) .
O37 C105 1.293(12) .
O38 C105 1.217(12) .
O39 C104 1.195(13) .
O39 Co8 2.018(7) 2_766
O40 C104 1.320(13) .
O40 Co5 2.024(7) 2_766
O41 C112 1.284(13) .
O41 Co1 2.043(7) 2_766
O42 C112 1.229(13) .
O42 Co4 2.040(7) 2_766
C1 C6 1.395(13) .
C1 C2 1.420(13) .
C2 C3 1.376(13) .
C3 C4 1.394(14) .
C3 H3A 0.9500 .
C4 C5 1.355(13) .
C4 C7 1.520(15) .
C5 C6 1.430(14) .
C5 H5A 0.9500 .
C7 C9 1.477(15) .
C7 C8 1.528(14) .
C7 C10 1.528(14) .
C8 H8A 0.9800 .
C8 H8B 0.9800 .
C8 H8C 0.9800 .
C9 H9A 0.9800 .
C9 H9B 0.9800 .
C9 H9C 0.9800 .
C10 H10E 0.9800 .
C10 H10F 0.9800 .
C10 H10G 0.9800 .
C11 C12 1.417(13) .
C11 C16 1.423(13) .
C12 C13 1.442(14) .
C13 C14 1.389(14) .
C13 H13A 0.9500 .
C14 C15 1.369(14) .
C14 C17 1.522(14) .
C15 C16 1.415(13) .
C15 H15A 0.9500 .
C17 C20 1.410(18) .
C17 C19 1.512(17) .
C17 C18 1.580(17) .
C18 H18A 0.9800 .
C18 H18B 0.9800 .
C18 H18C 0.9800 .
C19 H19A 0.9800 .
C19 H19B 0.9800 .
C19 H19C 0.9800 .
C20 H20A 0.9800 .
C20 H20B 0.9800 .
C20 H20C 0.9800 .
C21 C22 1.395(13) .
C21 C26 1.435(13) .
C22 C23 1.395(13) .
C23 C24 1.396(14) .
C23 H23A 0.9500 .
C24 C25 1.354(14) .
C24 C27 1.544(15) .
C25 C26 1.407(13) .
C25 H25A 0.9500 .
C27 C28 1.521(19) .
C27 C29 1.481(16) .
C27 C30 1.55(2) .
C28 H28A 0.9800 .
C28 H28B 0.9800 .
C28 H28C 0.9800 .
C29 H29A 0.9800 .
C29 H29B 0.9800 .
C29 H29C 0.9800 .
C30 H30A 0.9800 .
C30 H30B 0.9800 .
C30 H30C 0.9800 .
C31 C36 1.403(13) .
C31 C32 1.413(13) .
C32 C33 1.424(13) .
C33 C34 1.377(14) .
C33 H33A 0.9500 .
C34 C35 1.363(14) .
C34 C37 1.562(14) .
C35 C36 1.425(14) .
C35 H35A 0.9500 .
C37 C40 1.476(16) .
C37 C38 1.474(15) .
C37 C39 1.568(15) .
C38 H38A 0.9800 .
C38 H38B 0.9800 .
C38 H38C 0.9800 .
C39 H39A 0.9800 .
C39 H39B 0.9800 .
C39 H39C 0.9800 .
C40 H40A 0.9800 .
C40 H40B 0.9800 .
C40 H40C 0.9800 .
C41 C42 1.399(14) .
C41 C46 1.422(14) .
C42 C43 1.355(14) .
C43 C44 1.355(16) .
C43 H43A 0.9500 .
C44 C45 1.421(17) .
C44 C47 1.600(18) .
C45 C46 1.371(14) .
C45 H45A 0.9500 .
C47 C48 1.39(2) .
C47 C49 1.44(2) .
C47 C50 1.64(2) .
C48 H48A 0.9800 .
C48 H48B 0.9800 .
C48 H48C 0.9800 .
C49 H49A 0.9800 .
C49 H49B 0.9800 .
C49 H49C 0.9800 .
C50 H50A 0.9800 .
C50 H50B 0.9800 .
C50 H50C 0.9800 .
C51 C52 1.413(14) .
C51 C56 1.441(15) .
C52 C53 1.426(15) .
C53 C54 1.357(15) .
C53 H53A 0.9500 .
C54 C55 1.370(15) .
C54 C57 1.542(17) .
C55 C56 1.375(14) .
C55 H55A 0.9500 .
C57 C58 1.404(18) .
C57 C59 1.415(17) .
C57 C60 1.71(2) .
C58 H58A 0.9800 .
C58 H58B 0.9800 .
C58 H58C 0.9800 .
C59 H59A 0.9800 .
C59 H59B 0.9800 .
C59 H59C 0.9800 .
C60 H60A 0.9800 .
C60 H60B 0.9800 .
C60 H60C 0.9800 .
C61 C66 1.404(13) .
C61 C62 1.433(14) .
C62 C63 1.421(14) .
C63 C64 1.404(15) .
C63 H63A 0.9500 .
C64 C65 1.397(15) .
C64 C67 1.582(16) .
C65 C66 1.424(14) .
C65 H65A 0.9500 .
C67 C69 1.418(18) .
C67 C70 1.470(17) .
C67 C68 1.70(2) .
C68 H68A 0.9800 .
C68 H68B 0.9800 .
C68 H68C 0.9800 .
C69 H69A 0.9800 .
C69 H69B 0.9800 .
C69 H69C 0.9800 .
C70 H70A 0.9800 .
C70 H70B 0.9800 .
C70 H70C 0.9800 .
C71 C76 1.381(14) .
C71 C72 1.464(14) .
C72 C73 1.398(14) .
C73 C74 1.377(14) .
C73 H73A 0.9500 .
C74 C75 1.371(14) .
C74 C77 1.516(15) .
C75 C76 1.463(14) .
C75 H75A 0.9500 .
C77 C78 1.513(18) .
C77 C80 1.515(16) .
C77 C79 1.590(17) .
C78 H78A 0.9800 .
C78 H78B 0.9800 .
C78 H78C 0.9800 .
C79 H79A 0.9800 .
C79 H79B 0.9800 .
C79 H79C 0.9800 .
C80 H80A 0.9800 .
C80 H80B 0.9800 .
C80 H80C 0.9800 .
C81 C82 1.521(15) .
C82 C83 1.337(14) .
C82 C87 1.394(13) .
C83 C84 1.385(16) .
C83 H83A 0.9500 .
C84 C85 1.391(17) .
C84 H84A 0.9500 .
C85 C86 1.340(15) .
C85 H85A 0.9500 .
C86 C87 1.377(13) .
C86 C88 1.517(14) .
C87 H87A 0.9500 .
C89 C90 1.526(14) .
C90 C91 1.374(13) .
C90 C95 1.371(13) .
C91 C92 1.372(14) .
C91 H91A 0.9500 .
C92 C93 1.372(14) .
C92 H92A 0.9500 .
C93 C94 1.315(13) .
C93 H93A 0.9500 .
C94 C95 1.410(13) .
C94 C96 1.518(15) .
C95 H95A 0.9500 .
C97 C98 1.499(11) .
C98 C99 1.3900 .
C98 C103 1.3900 .
C99 C100 1.3900 .
C99 H99A 0.9500 .
C100 C101 1.3900 .
C100 H10C 0.9500 .
C101 C102 1.3900 .
C101 H10D 0.9500 .
C102 C103 1.3900 .
C102 C104 1.513(12) .
C103 H10H 0.9500 .
C105 C106 1.501(15) .
C106 C107 1.317(15) .
C106 C111 1.410(14) .
C107 C108 1.431(16) .
C107 H10A 0.9500 .
C108 C109 1.406(16) .
C108 H10B 0.9500 .
C109 C110 1.324(14) .
C109 H10I 0.9500 .
C110 C111 1.340(14) .
C110 C112 1.514(15) .
C111 H11A 0.9500 .

loop_
_platon_squeeze_void_nr
_platon_squeeze_void_average_x
_platon_squeeze_void_average_y
_platon_squeeze_void_average_z
_platon_squeeze_void_volume
_platon_squeeze_void_count_electrons
1 -0.021 0.023 0.009 4174.5 721.5
